data_7719994
loop_
_publ_author_name
'Katuwana Arachchige, Ashanthi Kumari'
'Lottes, Brett'
'Unruh, Daniel K.'
'Greer, Samuel M.'
'Stein, Benjamin William'
'Carter, Korey Prescott'

_publ_section_title
;
 Combining Coordination and Chelation Moieties to Engineer a New Linker
 for Lanthanide Coordination Chemistry
;
_journal_name_full 'Dalton Transactions'
_journal_paper_doi 10.1039/D5DT02620B
_journal_year 2026
_chemical_formula_moiety 'C14 H9 Dy N2 O11'
_chemical_formula_sum 'C14 H9 Dy N2 O11'
_chemical_formula_weight 543.73
_space_group_crystal_system triclinic
_space_group_IT_number 2
_space_group_name_Hall '-P 1'
_space_group_name_H-M_alt 'P -1'
_atom_sites_solution_hydrogens mixed
_atom_sites_solution_primary direct
_audit_creation_date 2024-12-04
_audit_creation_method
;FinalCif V144 by Daniel Kratzert, Freiburg 2025, 
https://dkratzert.de/finalcif.html
;
_audit_update_record
;
2025-03-03 deposited with the CCDC.	2025-12-05 downloaded from the CCDC.
;
_cell_angle_alpha 76.981(2)
_cell_angle_beta 81.424(2)
_cell_angle_gamma 72.924(2)
_cell_formula_units_Z 2
_cell_length_a 6.1592(3)
_cell_length_b 8.7809(5)
_cell_length_c 14.7102(7)
_cell_measurement_reflns_used 9902
_cell_measurement_temperature 100.00
_cell_measurement_theta_max 28.27
_cell_measurement_theta_min 3.47
_cell_volume 738.01(7)
_computing_cell_refinement 'SAINT V8.40B (?, 2016)'
_computing_data_reduction 'SAINT V8.40B (?, 2016)'
_computing_molecular_graphics 'Olex2 1.5 (Dolomanov et al., 2009)'
_computing_publication_material 'Olex2 1.5 (Dolomanov et al., 2009)'
_computing_structure_refinement 'XL  (Sheldrick, 2008)'
_computing_structure_solution 'SHELXT 2018/2 (Sheldrick, 2018)'
_diffrn_ambient_temperature 100.00
_diffrn_measured_fraction_theta_full 0.999
_diffrn_measured_fraction_theta_max 0.997
_diffrn_measurement_device_type 'Bruker APEX-II CCD'
_diffrn_measurement_method '\f and \w scans'
_diffrn_radiation_type MoK\a
_diffrn_radiation_wavelength 0.71073
_diffrn_reflns_av_R_equivalents 0.0954
_diffrn_reflns_av_unetI/netI 0.0395
_diffrn_reflns_Laue_measured_fraction_full 0.999
_diffrn_reflns_Laue_measured_fraction_max 0.997
_diffrn_reflns_limit_h_max 8
_diffrn_reflns_limit_h_min -8
_diffrn_reflns_limit_k_max 11
_diffrn_reflns_limit_k_min -11
_diffrn_reflns_limit_l_max 19
_diffrn_reflns_limit_l_min -19
_diffrn_reflns_number 39956
_diffrn_reflns_point_group_measured_fraction_full 0.999
_diffrn_reflns_point_group_measured_fraction_max 0.997
_diffrn_reflns_theta_full 25.242
_diffrn_reflns_theta_max 28.348
_diffrn_reflns_theta_min 2.607
_exptl_absorpt_coefficient_mu 5.139
_exptl_absorpt_correction_T_max 0.7457
_exptl_absorpt_correction_T_min 0.5682
_exptl_absorpt_correction_type multi-scan
_exptl_absorpt_process_details
;
SADABS-2016/2 (Bruker,2016/2) was used for absorption correction.
wR2(int) was 0.1414 before and 0.0821 after correction.
The Ratio of minimum to maximum transmission is 0.7620.
The \l/2 correction factor is Not present.
;
_exptl_crystal_colour 'clear light yellow'
_exptl_crystal_colour_lustre clear
_exptl_crystal_colour_modifier light
_exptl_crystal_colour_primary yellow
_exptl_crystal_density_diffrn 2.447
_exptl_crystal_description block
_exptl_crystal_F_000 522
_exptl_crystal_preparation Luminescent
_exptl_crystal_recrystallization_method 'Solvothermal reaction followed by slow cooling'
_exptl_crystal_size_max 0.21
_exptl_crystal_size_mid 0.189
_exptl_crystal_size_min 0.135
_refine_diff_density_max 1.427
_refine_diff_density_min -1.639
_refine_diff_density_rms 0.183
_refine_ls_extinction_coef 0.0048(5)
_refine_ls_extinction_expression Fc^*^=kFc[1+0.001xFc^2^\l^3^/sin(2\q)]^-1/4^
_refine_ls_extinction_method 'SHELXL-2018/3 (Sheldrick 2018)'
_refine_ls_goodness_of_fit_ref 1.105
_refine_ls_hydrogen_treatment constr
_refine_ls_matrix_type full
_refine_ls_number_parameters 250
_refine_ls_number_reflns 3684
_refine_ls_number_restraints 0
_refine_ls_restrained_S_all 1.105
_refine_ls_R_factor_all 0.0354
_refine_ls_R_factor_gt 0.0306
_refine_ls_shift/su_max 0.000
_refine_ls_shift/su_mean 0.000
_refine_ls_structure_factor_coef Fsqd
_refine_ls_weighting_details 'w=1/[\s^2^(Fo^2^)+(0.0038P)^2^+4.5370P] where P=(Fo^2^+2Fc^2^)/3'
_refine_ls_weighting_scheme calc
_refine_ls_wR_factor_gt 0.0616
_refine_ls_wR_factor_ref 0.0642
_reflns_Friedel_coverage 0.000
_reflns_number_gt 3378
_reflns_number_total 3684
_reflns_threshold_expression 'I > 2\s(I)'
_cod_data_source_file d5dt02620b2.cif
_cod_data_source_block Complex_5_Dy
_cod_database_code 7719994
_olex2_refinement_description
;
1. Fixed Uiso
 At 1.2 times of:
  All C(H) groups, All N(H) groups
 At 1.5 times of:
  All O(H) groups, All O(H,H) groups
2. Uiso/Uaniso restraints and constraints
Uanis(O4) = Uanis(Dy1)
3.a Rotating group:
 O3(H3,H4)
3.b Aromatic/amide H refined with riding coordinates:
 N1(H1), N2(H2), C12(H8), C11(H7), C5(H5), C6(H6)
3.c Idealised tetrahedral OH refined as rotating group:
 O10(H9)
;
_olex2_submission_special_instructions 'No special instructions were received'
_shelx_shelxl_version_number 2018/3
_shelx_space_group_comment
;
The symmetry employed for this shelxl refinement is uniquely defined
by the following loop, which should always be used as a source of
symmetry information in preference to the above space-group names.
They are only intended as comments.
;
_shelx_estimated_absorpt_t_min 0.412
_shelx_estimated_absorpt_t_max 0.544

loop_
_space_group_symop_operation_xyz
'x, y, z'
'-x, -y, -z'

loop_
_atom_site_label
_atom_site_type_symbol
_atom_site_fract_x
_atom_site_fract_y
_atom_site_fract_z
_atom_site_U_iso_or_equiv
_atom_site_adp_type
_atom_site_occupancy
_atom_site_site_symmetry_order
_atom_site_calc_flag
_atom_site_refinement_flags_posn
_atom_site_refinement_flags_adp
_atom_site_refinement_flags_occupancy
_atom_site_disorder_assembly
_atom_site_disorder_group
Dy1 Dy 0.68656(3) 0.48250(3) 0.74471(2) 0.00991(8) Uani 1 1 d . . . . .
O9 O 1.1521(5) 0.4146(4) 0.4056(2) 0.0121(6) Uani 1 1 d . . . . .
O4 O 0.0451(5) 0.5020(4) 0.7692(2) 0.00991(8) Uani 1 1 d . . . . .
O6 O -0.3088(5) 0.5003(4) 0.9031(2) 0.0137(6) Uani 1 1 d . . . . .
O2 O 0.3145(5) 0.5984(4) 0.7988(2) 0.0146(6) Uani 1 1 d . . . . .
O11 O 1.3632(5) 0.2336(4) 0.2723(2) 0.0147(6) Uani 1 1 d . . . . .
O8 O -0.5938(6) 0.7481(4) 1.1610(2) 0.0167(7) Uani 1 1 d . . . . .
O1 O 0.5269(5) 0.4085(4) 0.6358(2) 0.0149(6) Uani 1 1 d . . . . .
O3 O 0.9715(5) 0.2465(4) 0.7189(2) 0.0182(7) Uani 1 1 d . . . . .
H3 H 1.060884 0.270153 0.669145 0.027 Uiso 1 1 d R U . . .
H4 H 0.909207 0.178362 0.704880 0.027 Uiso 1 1 d R U . . .
O5 O 0.3493(5) 0.2376(4) 0.6060(2) 0.0186(7) Uani 1 1 d . . . . .
O10 O 1.2500(6) 0.0134(4) 0.2777(2) 0.0172(7) Uani 1 1 d . . . . .
H9 H 1.365905 -0.005949 0.239513 0.026 Uiso 1 1 calc R U . . .
O7 O -0.4390(6) 0.9532(4) 1.1503(2) 0.0193(7) Uani 1 1 d . . . . .
N1 N -0.3560(6) 0.6657(5) 1.0054(2) 0.0120(7) Uani 1 1 d . . . . .
H1 H -0.477855 0.634048 1.031146 0.014 Uiso 1 1 calc R U . . .
N2 N 0.8509(6) 0.3429(5) 0.4937(2) 0.0118(7) Uani 1 1 d . . . . .
H2 H 0.848456 0.412191 0.529037 0.014 Uiso 1 1 calc R U . . .
C13 C 1.0369(7) 0.1925(5) 0.3754(3) 0.0121(8) Uani 1 1 d . . . . .
C10 C 1.0218(7) 0.3218(6) 0.4233(3) 0.0126(8) Uani 1 1 d . . . . .
C8 C -0.4556(8) 0.8294(6) 1.1254(3) 0.0151(9) Uani 1 1 d . . . . .
C4 C -0.2365(7) 0.6018(5) 0.9305(3) 0.0117(8) Uani 1 1 d . . . . .
C2 C 0.1176(7) 0.5777(6) 0.8146(3) 0.0136(9) Uani 1 1 d . . . . .
C7 C -0.2983(8) 0.7753(5) 1.0429(3) 0.0139(9) Uani 1 1 d . . . . .
C14 C 1.2316(7) 0.1481(5) 0.3045(3) 0.0129(8) Uani 1 1 d . . . . .
C3 C -0.0351(7) 0.6520(5) 0.8927(3) 0.0114(8) Uani 1 1 d . . . . .
C9 C 0.6842(7) 0.2648(5) 0.5133(3) 0.0129(8) Uani 1 1 d . . . . .
C1 C 0.5033(7) 0.3063(6) 0.5930(3) 0.0134(9) Uani 1 1 d . . . . .
C12 C 0.8661(8) 0.1143(6) 0.3946(3) 0.0173(9) Uani 1 1 d . . . . .
H8 H 0.871590 0.032489 0.360913 0.021 Uiso 1 1 calc R U . . .
C11 C 0.6851(8) 0.1531(6) 0.4625(3) 0.0175(9) Uani 1 1 d . . . . .
H7 H 0.564715 0.102185 0.472998 0.021 Uiso 1 1 calc R U . . .
C5 C 0.0253(8) 0.7616(6) 0.9308(3) 0.0155(9) Uani 1 1 d . . . . .
H5 H 0.159263 0.794458 0.905498 0.019 Uiso 1 1 calc R U . . .
C6 C -0.1092(8) 0.8258(6) 1.0071(3) 0.0164(9) Uani 1 1 d . . . . .
H6 H -0.068359 0.902472 1.032839 0.020 Uiso 1 1 calc R U . . .

loop_
_atom_site_aniso_label
_atom_site_aniso_U_11
_atom_site_aniso_U_22
_atom_site_aniso_U_33
_atom_site_aniso_U_23
_atom_site_aniso_U_13
_atom_site_aniso_U_12
Dy1 0.00643(11) 0.01569(12) 0.00939(11) -0.00536(7) 0.00264(7) -0.00510(7)
O9 0.0091(14) 0.0169(16) 0.0121(15) -0.0060(12) 0.0036(11) -0.0059(12)
O4 0.00643(11) 0.01569(12) 0.00939(11) -0.00536(7) 0.00264(7) -0.00510(7)
O6 0.0111(14) 0.0205(17) 0.0125(15) -0.0064(13) 0.0001(12) -0.0068(13)
O2 0.0076(14) 0.0200(17) 0.0185(16) -0.0088(13) 0.0025(12) -0.0053(12)
O11 0.0101(14) 0.0179(17) 0.0173(16) -0.0067(13) 0.0048(12) -0.0063(12)
O8 0.0181(16) 0.0189(17) 0.0136(16) -0.0051(13) 0.0067(13) -0.0083(13)
O1 0.0133(15) 0.0215(17) 0.0132(15) -0.0080(13) 0.0016(12) -0.0076(13)
O3 0.0113(15) 0.0201(18) 0.0240(18) -0.0103(14) 0.0088(13) -0.0061(13)
O5 0.0147(16) 0.0262(19) 0.0198(17) -0.0104(14) 0.0068(13) -0.0124(14)
O10 0.0166(16) 0.0154(17) 0.0198(17) -0.0088(13) 0.0079(13) -0.0055(13)
O7 0.0211(17) 0.0182(17) 0.0214(17) -0.0100(14) 0.0088(14) -0.0104(14)
N1 0.0095(17) 0.0168(19) 0.0109(17) -0.0034(14) 0.0027(13) -0.0065(14)
N2 0.0112(17) 0.0144(18) 0.0113(17) -0.0066(14) 0.0007(14) -0.0035(14)
C13 0.0095(19) 0.014(2) 0.012(2) -0.0028(16) 0.0012(16) -0.0023(16)
C10 0.0090(19) 0.017(2) 0.012(2) -0.0014(16) -0.0024(16) -0.0029(16)
C8 0.014(2) 0.018(2) 0.013(2) -0.0032(17) 0.0020(17) -0.0049(18)
C4 0.0084(19) 0.014(2) 0.011(2) -0.0006(16) -0.0007(15) -0.0016(16)
C2 0.011(2) 0.015(2) 0.012(2) -0.0018(17) 0.0031(16) -0.0032(17)
C7 0.017(2) 0.013(2) 0.011(2) -0.0032(16) 0.0036(16) -0.0034(17)
C14 0.014(2) 0.013(2) 0.012(2) -0.0025(16) -0.0005(16) -0.0029(17)
C3 0.0065(18) 0.015(2) 0.012(2) -0.0044(16) -0.0010(15) -0.0005(16)
C9 0.012(2) 0.014(2) 0.012(2) -0.0010(16) 0.0022(16) -0.0052(17)
C1 0.0081(19) 0.016(2) 0.014(2) -0.0046(17) 0.0001(16) 0.0001(16)
C12 0.018(2) 0.018(2) 0.019(2) -0.0083(18) 0.0029(18) -0.0073(18)
C11 0.015(2) 0.017(2) 0.021(2) -0.0053(19) 0.0060(18) -0.0079(18)
C5 0.013(2) 0.021(2) 0.013(2) -0.0056(18) 0.0026(17) -0.0059(18)
C6 0.016(2) 0.022(2) 0.015(2) -0.0099(18) 0.0048(17) -0.0084(19)

loop_
_atom_type_symbol
_atom_type_description
_atom_type_scat_dispersion_real
_atom_type_scat_dispersion_imag
_atom_type_scat_source
C C 0.0033 0.0016 'International Tables Vol C Tables 4.2.6.8 and 6.1.1.4'
H H 0.0000 0.0000 'International Tables Vol C Tables 4.2.6.8 and 6.1.1.4'
Dy Dy -0.1892 4.4098 'International Tables Vol C Tables 4.2.6.8 and 6.1.1.4'
N N 0.0061 0.0033 'International Tables Vol C Tables 4.2.6.8 and 6.1.1.4'
O O 0.0106 0.0060 'International Tables Vol C Tables 4.2.6.8 and 6.1.1.4'

loop_
_geom_angle_atom_site_label_1
_geom_angle_atom_site_label_2
_geom_angle_atom_site_label_3
_geom_angle
_geom_angle_site_symmetry_1
_geom_angle_site_symmetry_3
_geom_angle_publ_flag
O4 Dy1 O9 74.43(10) 1_655 2_766 ?
O4 Dy1 O6 70.07(10) 1_655 1_655 ?
O4 Dy1 O11 75.99(11) 1_655 2_766 ?
O4 Dy1 O8 112.73(11) 1_655 2_567 ?
O4 Dy1 O3 69.73(11) 1_655 . ?
O6 Dy1 O9 137.96(11) 1_655 2_766 ?
O6 Dy1 O11 79.87(11) 1_655 2_766 ?
O2 Dy1 O9 121.71(11) . 2_766 ?
O2 Dy1 O4 134.29(10) . 1_655 ?
O2 Dy1 O6 72.89(11) . 1_655 ?
O2 Dy1 O11 71.95(11) . 2_766 ?
O2 Dy1 O8 79.89(11) . 2_567 ?
O2 Dy1 O3 148.18(11) . . ?
O11 Dy1 O9 70.20(10) 2_766 2_766 ?
O8 Dy1 O9 143.89(11) 2_567 2_766 ?
O8 Dy1 O6 72.82(11) 2_567 1_655 ?
O8 Dy1 O11 145.40(11) 2_567 2_766 ?
O8 Dy1 O3 69.99(11) 2_567 . ?
O1 Dy1 O9 72.83(11) . 2_766 ?
O1 Dy1 O4 138.26(10) . 1_655 ?
O1 Dy1 O6 148.70(11) . 1_655 ?
O1 Dy1 O2 85.60(11) . . ?
O1 Dy1 O11 115.25(11) . 2_766 ?
O1 Dy1 O8 81.37(11) . 2_567 ?
O1 Dy1 O3 80.08(12) . . ?
O3 Dy1 O9 80.84(11) . 2_766 ?
O3 Dy1 O6 106.49(12) . 1_655 ?
O3 Dy1 O11 139.86(11) . 2_766 ?
C10 O9 Dy1 126.6(3) . 2_766 ?
C2 O4 Dy1 136.3(3) . 1_455 ?
C4 O6 Dy1 125.7(3) . 1_455 ?
C2 O2 Dy1 143.2(3) . . ?
C14 O11 Dy1 131.5(3) . 2_766 ?
C8 O8 Dy1 152.2(3) . 2_567 ?
C1 O1 Dy1 152.7(3) . . ?
Dy1 O3 H3 109.5 . . ?
Dy1 O3 H4 109.5 . . ?
H3 O3 H4 104.5 . . ?
C14 O10 H9 109.5 . . ?
C4 N1 H1 117.9 . . ?
C7 N1 H1 117.9 . . ?
C7 N1 C4 124.1(4) . . ?
C10 N2 H2 117.6 . . ?
C9 N2 H2 117.6 . . ?
C9 N2 C10 124.7(4) . . ?
C10 C13 C14 119.9(4) . . ?
C12 C13 C10 119.1(4) . . ?
C12 C13 C14 121.0(4) . . ?
O9 C10 N2 118.6(4) . . ?
O9 C10 C13 125.7(4) . . ?
N2 C10 C13 115.7(4) . . ?
O8 C8 O7 126.4(4) . . ?
O8 C8 C7 116.3(4) . . ?
O7 C8 C7 117.3(4) . . ?
O6 C4 N1 117.5(4) . . ?
O6 C4 C3 126.2(4) . . ?
N1 C4 C3 116.2(4) . . ?
O4 C2 O2 123.5(4) . . ?
O4 C2 C3 119.8(4) . . ?
O2 C2 C3 116.7(4) . . ?
N1 C7 C8 114.9(4) . . ?
C6 C7 N1 120.4(4) . . ?
C6 C7 C8 124.7(4) . . ?
O11 C14 O10 122.5(4) . . ?
O11 C14 C13 122.9(4) . . ?
O10 C14 C13 114.6(4) . . ?
C4 C3 C2 119.9(4) . . ?
C5 C3 C4 119.9(4) . . ?
C5 C3 C2 120.1(4) . . ?
N2 C9 C1 117.7(4) . . ?
N2 C9 C11 119.7(4) . . ?
C11 C9 C1 122.6(4) . . ?
O1 C1 C9 115.9(4) . . ?
O5 C1 O1 128.4(4) . . ?
O5 C1 C9 115.7(4) . . ?
C13 C12 H8 119.4 . . ?
C13 C12 C11 121.3(4) . . ?
C11 C12 H8 119.4 . . ?
C9 C11 C12 118.9(4) . . ?
C9 C11 H7 120.6 . . ?
C12 C11 H7 120.6 . . ?
C3 C5 H5 119.6 . . ?
C3 C5 C6 120.9(4) . . ?
C6 C5 H5 119.6 . . ?
C7 C6 C5 118.5(4) . . ?
C7 C6 H6 120.8 . . ?
C5 C6 H6 120.8 . . ?

loop_
_geom_bond_atom_site_label_1
_geom_bond_atom_site_label_2
_geom_bond_distance
_geom_bond_site_symmetry_2
_geom_bond_publ_flag
Dy1 O9 2.380(3) 2_766 ?
Dy1 O4 2.350(3) 1_655 ?
Dy1 O6 2.375(3) 1_655 ?
Dy1 O2 2.318(3) . ?
Dy1 O11 2.380(3) 2_766 ?
Dy1 O8 2.351(3) 2_567 ?
Dy1 O1 2.295(3) . ?
Dy1 O3 2.354(3) . ?
O9 C10 1.266(5) . ?
O4 C2 1.246(5) . ?
O6 C4 1.266(5) . ?
O2 C2 1.258(5) . ?
O11 C14 1.236(5) . ?
O8 C8 1.251(5) . ?
O1 C1 1.258(5) . ?
O3 H3 0.8723 . ?
O3 H4 0.8732 . ?
O5 C1 1.237(5) . ?
O10 H9 0.8400 . ?
O10 C14 1.298(5) . ?
O7 C8 1.258(6) . ?
N1 H1 0.8800 . ?
N1 C4 1.366(5) . ?
N1 C7 1.361(6) . ?
N2 H2 0.8800 . ?
N2 C10 1.365(5) . ?
N2 C9 1.358(6) . ?
C13 C10 1.440(6) . ?
C13 C14 1.488(6) . ?
C13 C12 1.381(6) . ?
C8 C7 1.509(6) . ?
C4 C3 1.431(6) . ?
C2 C3 1.511(6) . ?
C7 C6 1.358(6) . ?
C3 C5 1.376(6) . ?
C9 C1 1.522(6) . ?
C9 C11 1.359(6) . ?
C12 H8 0.9500 . ?
C12 C11 1.399(6) . ?
C11 H7 0.9500 . ?
C5 H5 0.9500 . ?
C5 C6 1.414(6) . ?
C6 H6 0.9500 . ?

loop_
_geom_torsion_atom_site_label_1
_geom_torsion_atom_site_label_2
_geom_torsion_atom_site_label_3
_geom_torsion_atom_site_label_4
_geom_torsion
_geom_torsion_site_symmetry_1
_geom_torsion_site_symmetry_2
_geom_torsion_site_symmetry_3
_geom_torsion_site_symmetry_4
_geom_torsion_publ_flag
Dy1 O9 C10 N2 -143.8(3) 2_766 . . . ?
Dy1 O9 C10 C13 36.4(6) 2_766 . . . ?
Dy1 O4 C2 O2 -161.8(3) 1_455 . . . ?
Dy1 O4 C2 C3 17.5(7) 1_455 . . . ?
Dy1 O6 C4 N1 141.0(3) 1_455 . . . ?
Dy1 O6 C4 C3 -41.7(6) 1_455 . . . ?
Dy1 O2 C2 O4 -30.4(8) . . . . ?
Dy1 O2 C2 C3 150.4(4) . . . . ?
Dy1 O11 C14 O10 152.8(3) 2_766 . . . ?
Dy1 O11 C14 C13 -25.9(6) 2_766 . . . ?
Dy1 O8 C8 O7 -104.6(7) 2_567 . . . ?
Dy1 O8 C8 C7 77.2(8) 2_567 . . . ?
Dy1 O1 C1 O5 100.9(7) . . . . ?
Dy1 O1 C1 C9 -80.7(7) . . . . ?
O4 C2 C3 C4 16.2(6) . . . . ?
O4 C2 C3 C5 -167.3(4) . . . . ?
O6 C4 C3 C2 -2.2(7) . . . . ?
O6 C4 C3 C5 -178.7(4) . . . . ?
O2 C2 C3 C4 -164.6(4) . . . . ?
O2 C2 C3 C5 12.0(6) . . . . ?
O8 C8 C7 N1 12.6(6) . . . . ?
O8 C8 C7 C6 -166.1(5) . . . . ?
O7 C8 C7 N1 -165.7(4) . . . . ?
O7 C8 C7 C6 15.5(7) . . . . ?
N1 C4 C3 C2 175.2(4) . . . . ?
N1 C4 C3 C5 -1.3(6) . . . . ?
N1 C7 C6 C5 -0.2(7) . . . . ?
N2 C9 C1 O1 -1.5(6) . . . . ?
N2 C9 C1 O5 177.1(4) . . . . ?
N2 C9 C11 C12 3.7(7) . . . . ?
C13 C12 C11 C9 -3.0(7) . . . . ?
C10 N2 C9 C1 -178.5(4) . . . . ?
C10 N2 C9 C11 2.0(7) . . . . ?
C10 C13 C14 O11 -12.5(7) . . . . ?
C10 C13 C14 O10 168.7(4) . . . . ?
C10 C13 C12 C11 -3.0(7) . . . . ?
C8 C7 C6 C5 178.5(4) . . . . ?
C4 N1 C7 C8 179.9(4) . . . . ?
C4 N1 C7 C6 -1.3(7) . . . . ?
C4 C3 C5 C6 -0.1(7) . . . . ?
C2 C3 C5 C6 -176.6(4) . . . . ?
C7 N1 C4 O6 179.7(4) . . . . ?
C7 N1 C4 C3 2.1(6) . . . . ?
C14 C13 C10 O9 6.3(7) . . . . ?
C14 C13 C10 N2 -173.5(4) . . . . ?
C14 C13 C12 C11 178.6(4) . . . . ?
C3 C5 C6 C7 0.8(7) . . . . ?
C9 N2 C10 O9 172.3(4) . . . . ?
C9 N2 C10 C13 -7.9(6) . . . . ?
C1 C9 C11 C12 -175.8(4) . . . . ?
C12 C13 C10 O9 -172.1(4) . . . . ?
C12 C13 C10 N2 8.1(6) . . . . ?
C12 C13 C14 O11 165.8(5) . . . . ?
C12 C13 C14 O10 -13.0(6) . . . . ?
C11 C9 C1 O1 178.0(4) . . . . ?
C11 C9 C1 O5 -3.4(7) . . . . ?
